data_7129653
loop_
_publ_author_name
'Wu, Xiaoyu'
'Wu, Haowei'
'Wu, Sicheng'
'Sun, Yimeng'
'Zhu, Jia'
'Zou, Ye'
'Xu, Wei'
'Zhu, Daoben'

_publ_section_title
;
 Chemical structure modulation in conductive MOFs by adjusting the
 oxidation state of the ligand and introducing alkali metal ions
;
_journal_name_full 'Chemical Communications'
_journal_paper_doi 10.1039/D1CC06407J
_journal_year 2022
_chemical_formula_sum 'C12 Cs2 Mn3 O17.94'
_chemical_formula_weight 861.80
_space_group_IT_number 191
_space_group_name_Hall '-P 6 2'
_space_group_name_H-M_alt 'P 6/m m m'
_symmetry_cell_setting hexagonal
_symmetry_Int_Tables_number 191
_symmetry_space_group_name_Hall '-P 6 2'
_symmetry_space_group_name_H-M 'P 6/m m m'
_cell_angle_alpha 90
_cell_angle_beta 90
_cell_angle_gamma 120
_cell_formula_units_Z 1
_cell_length_a 7.844(4)
_cell_length_b 7.844(4)
_cell_length_c 6.985(5)
_cell_measurement_temperature 293
_cell_volume 372.2(4)
_diffrn_ambient_temperature 293
_diffrn_measurement_device_type synchrotron
_diffrn_radiation_probe x-ray
_diffrn_radiation_type synchrotron
_diffrn_radiation_wavelength 0.69003
_exptl_absorpt_coefficient_mu 2.942
_exptl_crystal_density_diffrn 3.845
_exptl_crystal_F_000 401
_pd_instr_location ' ?'
_pd_meas_2theta_range_max 54.668
_pd_meas_2theta_range_min 2.002
_pd_meas_number_of_points 14829
_pd_proc_2theta_range_max 54.668
_pd_proc_2theta_range_min 2.002
_pd_proc_ls_background_function '36 Legendre polynoms'
_pd_proc_ls_pref_orient_corr none
_pd_proc_ls_profile_function Pseudo-Voigt
_pd_proc_ls_prof_R_factor 0.0201
_pd_proc_ls_prof_wR_expected 0.0180
_pd_proc_ls_prof_wR_factor 0.0340
_refine_diff_density_max 2.51
_refine_diff_density_min -2.59
_refine_ls_goodness_of_fit_all 1.89
_refine_ls_number_constraints 0
_refine_ls_number_parameters 55
_refine_ls_number_restraints 2
_refine_ls_R_factor_all 0.0458
_refine_ls_R_factor_gt 0.0458
_refine_ls_shift/su_max 0.0427
_refine_ls_shift/su_mean 0.0056
_refine_ls_weighting_scheme sigma
_refine_ls_wR_factor_all 0.0627
_refine_ls_wR_factor_gt 0.0627
_cod_data_source_file d1cc06407j4.cif
_cod_data_source_block I
_cod_depositor_comments
;
The following automatic conversions were performed:

data item '_diffrn_radiation_probe' value 'X-ray' was changed to
'x-ray' in accordance with the
/home/data/users/saulius/crontab/automatic-downloads/rss-feeds/RSC/lib/dictionaries/cif_core.dic
dictionary named 'cif_core.dic' version 2.4.2 last updated on
2011-04-26.

Automatic conversion script
Id: cif_fix_values 7556 2019-12-06 15:28:31Z antanas 
;
_cod_original_sg_symbol_Hall '-P 6;-2'
_cod_database_code 7129653

loop_
_space_group_symop_id
_space_group_symop_operation_xyz
1 x,y,z
2 -y,x-y,z
3 -x+y,-x,z
4 -x,-y,z
5 y,-x+y,z
6 x-y,x,z
7 y,x,-z
8 x-y,-y,-z
9 -x,-x+y,-z
10 -y,-x,-z
11 -x+y,y,-z
12 x,x-y,-z
13 -x,-y,-z
14 y,-x+y,-z
15 x-y,x,-z
16 x,y,-z
17 -y,x-y,-z
18 -x+y,-x,-z
19 -y,-x,z
20 -x+y,y,z
21 x,x-y,z
22 y,x,z
23 x-y,-y,z
24 -x,-x+y,z

loop_
_atom_site_label
_atom_site_type_symbol
_atom_site_fract_x
_atom_site_fract_y
_atom_site_fract_z
_atom_site_adp_type
_atom_site_U_iso_or_equiv
_atom_site_site_symmetry_multiplicity
_atom_site_occupancy
_atom_site_calc_flag
_atom_site_refinement_flags
_atom_site_disorder_assembly
_atom_site_disorder_group
Cs1 Cs 0.333333 0.666667 0 Uiso 0.009 2 1 d . . .
Mn1 Mn 0.5 0.5 0.5 Uiso 0.009 3 1 d . . .
O1 O 0.339(3) 0.339(3) 0.252(4) Uiso 0.066 12 1 d . . .
C1 C 0.178(2) 0.178(2) 0.308(6) Uiso 0.066 12 1 d . . .
O2 O 0.411(5) 0.206(3) 0.5 Uiso 0.066 6 0.99(6) d . . .

loop_
_atom_site_aniso_label
_atom_site_aniso_type_symbol
_atom_site_aniso_U_11
_atom_site_aniso_U_22
_atom_site_aniso_U_33
_atom_site_aniso_U_12
_atom_site_aniso_U_13
_atom_site_aniso_U_23
? ? ? ? ? ? ? ?

loop_
_atom_type_symbol
_atom_type_scat_dispersion_real
_atom_type_scat_dispersion_imag
_atom_type_scat_source
C 0.0032 0.0016 'International Tables Vol C tables 4.2.6.8 and 6.1.1.1'
Cs -0.3702 2.0362 'International Tables Vol C tables 4.2.6.8 and 6.1.1.1'
Mn 0.3324 0.6976 'International Tables Vol C tables 4.2.6.8 and 6.1.1.1'
O 0.0107 0.0058 'International Tables Vol C tables 4.2.6.8 and 6.1.1.1'

loop_
_exptl_crystal_face_index_h
_exptl_crystal_face_index_k
_exptl_crystal_face_index_l
_exptl_crystal_face_perp_dist
? ? ? ?

loop_
_geom_angle_atom_site_label_1
_geom_angle_atom_site_label_2
_geom_angle_atom_site_label_3
_geom_angle_site_symmetry_1
_geom_angle_site_symmetry_2
_geom_angle_site_symmetry_3
_geom_angle
_geom_angle_publ_flag
Cs1 Cs1 Cs1 4_565 . 4_665 120.00(4) ?
Cs1 Cs1 Cs1 4_565 . 4_675 120.00(3) ?
Cs1 Cs1 Mn1 4_565 . 1_554 105.78(2) ?
Cs1 Cs1 Mn1 4_565 . . 105.78(2) ?
Cs1 Cs1 Mn1 4_565 . 2_664 105.78(2) ?
Cs1 Cs1 Mn1 4_565 . 2_665 105.78(2) ?
Cs1 Cs1 Mn1 4_565 . 3_564 57.04(2) ?
Cs1 Cs1 Mn1 4_565 . 3_565 57.04(2) ?
Cs1 Cs1 O1 4_565 . . 90.7(4) ?
Cs1 Cs1 O1 4_565 . 2_665 135.3(5) ?
Cs1 Cs1 O1 4_565 . 3_565 43.8(4) ?
Cs1 Cs1 O1 4_565 . 4_665 135.3(4) ?
Cs1 Cs1 O1 4_565 . 5_565 90.7(4) ?
Cs1 Cs1 O1 4_565 . 6_555 43.8(6) ?
Cs1 Cs1 O1 4_565 . 7_555 90.7(4) ?
Cs1 Cs1 O1 4_565 . 8_565 43.8(4) ?
Cs1 Cs1 O1 4_565 . 9_665 135.3(5) ?
Cs1 Cs1 O1 4_565 . 10_665 135.3(4) ?
Cs1 Cs1 O1 4_565 . 11_555 43.8(6) ?
Cs1 Cs1 O1 4_565 . 12_565 90.7(4) ?
Cs1 Cs1 Cs1 4_665 . 4_675 120.00(4) ?
Cs1 Cs1 Mn1 4_665 . 1_554 57.042(19) ?
Cs1 Cs1 Mn1 4_665 . . 57.042(19) ?
Cs1 Cs1 Mn1 4_665 . 2_664 105.78(2) ?
Cs1 Cs1 Mn1 4_665 . 2_665 105.78(2) ?
Cs1 Cs1 Mn1 4_665 . 3_564 105.78(2) ?
Cs1 Cs1 Mn1 4_665 . 3_565 105.78(2) ?
Cs1 Cs1 O1 4_665 . . 43.8(5) ?
Cs1 Cs1 O1 4_665 . 2_665 90.7(6) ?
Cs1 Cs1 O1 4_665 . 3_565 135.3(5) ?
Cs1 Cs1 O1 4_665 . 4_665 43.8(5) ?
Cs1 Cs1 O1 4_665 . 5_565 135.3(5) ?
Cs1 Cs1 O1 4_665 . 6_555 90.7(6) ?
Cs1 Cs1 O1 4_665 . 7_555 43.8(5) ?
Cs1 Cs1 O1 4_665 . 8_565 135.3(5) ?
Cs1 Cs1 O1 4_665 . 9_665 90.7(6) ?
Cs1 Cs1 O1 4_665 . 10_665 43.8(5) ?
Cs1 Cs1 O1 4_665 . 11_555 90.7(6) ?
Cs1 Cs1 O1 4_665 . 12_565 135.3(5) ?
Cs1 Cs1 Mn1 4_675 . 1_554 105.78(2) ?
Cs1 Cs1 Mn1 4_675 . . 105.78(2) ?
Cs1 Cs1 Mn1 4_675 . 2_664 57.04(2) ?
Cs1 Cs1 Mn1 4_675 . 2_665 57.04(2) ?
Cs1 Cs1 Mn1 4_675 . 3_564 105.78(2) ?
Cs1 Cs1 Mn1 4_675 . 3_565 105.78(2) ?
Cs1 Cs1 O1 4_675 . . 135.3(4) ?
Cs1 Cs1 O1 4_675 . 2_665 43.8(6) ?
Cs1 Cs1 O1 4_675 . 3_565 90.7(4) ?
Cs1 Cs1 O1 4_675 . 4_665 90.7(4) ?
Cs1 Cs1 O1 4_675 . 5_565 43.8(4) ?
Cs1 Cs1 O1 4_675 . 6_555 135.3(5) ?
Cs1 Cs1 O1 4_675 . 7_555 135.3(4) ?
Cs1 Cs1 O1 4_675 . 8_565 90.7(4) ?
Cs1 Cs1 O1 4_675 . 9_665 43.8(6) ?
Cs1 Cs1 O1 4_675 . 10_665 90.7(4) ?
Cs1 Cs1 O1 4_675 . 11_555 135.3(5) ?
Cs1 Cs1 O1 4_675 . 12_565 43.8(4) ?
Mn1 Cs1 Mn1 1_554 . . 114.08(4) ?
Mn1 Cs1 Mn1 1_554 . 2_664 56.22(4) ?
Mn1 Cs1 Mn1 1_554 . 2_665 148.43(3) ?
Mn1 Cs1 Mn1 1_554 . 3_564 56.22(4) ?
Mn1 Cs1 Mn1 1_554 . 3_565 148.43(3) ?
Mn1 Cs1 O1 1_554 . . 94.5(5) ?
Mn1 Cs1 O1 1_554 . 2_665 118.5(5) ?
Mn1 Cs1 O1 1_554 . 3_565 149.1(5) ?
Mn1 Cs1 O1 1_554 . 4_665 94.5(5) ?
Mn1 Cs1 O1 1_554 . 5_565 149.1(5) ?
Mn1 Cs1 O1 1_554 . 6_555 118.5(5) ?
Mn1 Cs1 O1 1_554 . 7_555 30.2(4) ?
Mn1 Cs1 O1 1_554 . 8_565 85.1(6) ?
Mn1 Cs1 O1 1_554 . 9_665 62.3(6) ?
Mn1 Cs1 O1 1_554 . 10_665 30.2(4) ?
Mn1 Cs1 O1 1_554 . 11_555 62.3(6) ?
Mn1 Cs1 O1 1_554 . 12_565 85.1(6) ?
Mn1 Cs1 Mn1 . . 2_664 148.43(3) ?
Mn1 Cs1 Mn1 . . 2_665 56.22(4) ?
Mn1 Cs1 Mn1 . . 3_564 148.43(3) ?
Mn1 Cs1 Mn1 . . 3_565 56.22(4) ?
Mn1 Cs1 O1 . . . 30.2(4) ?
Mn1 Cs1 O1 . . 2_665 62.3(6) ?
Mn1 Cs1 O1 . . 3_565 85.1(6) ?
Mn1 Cs1 O1 . . 4_665 30.2(4) ?
Mn1 Cs1 O1 . . 5_565 85.1(6) ?
Mn1 Cs1 O1 . . 6_555 62.3(6) ?
Mn1 Cs1 O1 . . 7_555 94.5(5) ?
Mn1 Cs1 O1 . . 8_565 149.1(5) ?
Mn1 Cs1 O1 . . 9_665 118.5(5) ?
Mn1 Cs1 O1 . . 10_665 94.5(5) ?
Mn1 Cs1 O1 . . 11_555 118.5(5) ?
Mn1 Cs1 O1 . . 12_565 149.1(5) ?
Mn1 Cs1 Mn1 2_664 . 2_665 114.08(5) ?
Mn1 Cs1 Mn1 2_664 . 3_564 56.22(4) ?
Mn1 Cs1 Mn1 2_664 . 3_565 148.432(18) ?
Mn1 Cs1 O1 2_664 . . 149.1(5) ?
Mn1 Cs1 O1 2_664 . 2_665 94.5(5) ?
Mn1 Cs1 O1 2_664 . 3_565 118.5(5) ?
Mn1 Cs1 O1 2_664 . 4_665 118.5(4) ?
Mn1 Cs1 O1 2_664 . 5_565 94.5(5) ?
Mn1 Cs1 O1 2_664 . 6_555 149.1(6) ?
Mn1 Cs1 O1 2_664 . 7_555 85.1(5) ?
Mn1 Cs1 O1 2_664 . 8_565 62.3(4) ?
Mn1 Cs1 O1 2_664 . 9_665 30.2(5) ?
Mn1 Cs1 O1 2_664 . 10_665 62.3(5) ?
Mn1 Cs1 O1 2_664 . 11_555 85.1(5) ?
Mn1 Cs1 O1 2_664 . 12_565 30.2(5) ?
Mn1 Cs1 Mn1 2_665 . 3_564 148.432(18) ?
Mn1 Cs1 Mn1 2_665 . 3_565 56.22(4) ?
Mn1 Cs1 O1 2_665 . . 85.1(5) ?
Mn1 Cs1 O1 2_665 . 2_665 30.2(5) ?
Mn1 Cs1 O1 2_665 . 3_565 62.3(4) ?
Mn1 Cs1 O1 2_665 . 4_665 62.3(5) ?
Mn1 Cs1 O1 2_665 . 5_565 30.2(5) ?
Mn1 Cs1 O1 2_665 . 6_555 85.1(5) ?
Mn1 Cs1 O1 2_665 . 7_555 149.1(5) ?
Mn1 Cs1 O1 2_665 . 8_565 118.5(5) ?
Mn1 Cs1 O1 2_665 . 9_665 94.5(5) ?
Mn1 Cs1 O1 2_665 . 10_665 118.5(4) ?
Mn1 Cs1 O1 2_665 . 11_555 149.1(6) ?
Mn1 Cs1 O1 2_665 . 12_565 94.5(5) ?
Mn1 Cs1 Mn1 3_564 . 3_565 114.08(5) ?
Mn1 Cs1 O1 3_564 . . 118.5(4) ?
Mn1 Cs1 O1 3_564 . 2_665 149.1(6) ?
Mn1 Cs1 O1 3_564 . 3_565 94.5(5) ?
Mn1 Cs1 O1 3_564 . 4_665 149.1(5) ?
Mn1 Cs1 O1 3_564 . 5_565 118.5(5) ?
Mn1 Cs1 O1 3_564 . 6_555 94.5(5) ?
Mn1 Cs1 O1 3_564 . 7_555 62.3(5) ?
Mn1 Cs1 O1 3_564 . 8_565 30.2(5) ?
Mn1 Cs1 O1 3_564 . 9_665 85.1(5) ?
Mn1 Cs1 O1 3_564 . 10_665 85.1(5) ?
Mn1 Cs1 O1 3_564 . 11_555 30.2(5) ?
Mn1 Cs1 O1 3_564 . 12_565 62.3(4) ?
Mn1 Cs1 O1 3_565 . . 62.3(5) ?
Mn1 Cs1 O1 3_565 . 2_665 85.1(5) ?
Mn1 Cs1 O1 3_565 . 3_565 30.2(5) ?
Mn1 Cs1 O1 3_565 . 4_665 85.1(5) ?
Mn1 Cs1 O1 3_565 . 5_565 62.3(4) ?
Mn1 Cs1 O1 3_565 . 6_555 30.2(5) ?
Mn1 Cs1 O1 3_565 . 7_555 118.5(4) ?
Mn1 Cs1 O1 3_565 . 8_565 94.5(5) ?
Mn1 Cs1 O1 3_565 . 9_665 149.1(6) ?
Mn1 Cs1 O1 3_565 . 10_665 149.1(5) ?
Mn1 Cs1 O1 3_565 . 11_555 94.5(5) ?
Mn1 Cs1 O1 3_565 . 12_565 118.5(5) ?
O1 Cs1 O1 . . 2_665 91.5(7) ?
O1 Cs1 O1 . . 3_565 91.5(7) ?
O1 Cs1 O1 . . 4_665 47.6(5) ?
O1 Cs1 O1 . . 5_565 111.6(8) ?
O1 Cs1 O1 . . 6_555 50.1(8) ?
O1 Cs1 O1 . . 7_555 68.4(7) ?
O1 Cs1 O1 . . 8_565 131.1(5) ?
O1 Cs1 O1 . . 9_665 131.1(7) ?
O1 Cs1 O1 . . 10_665 87.6(7) ?
O1 Cs1 O1 . . 11_555 89.5(6) ?
O1 Cs1 O1 . . 12_565 178.7(5) ?
O1 Cs1 O1 2_665 . 3_565 91.5(7) ?
O1 Cs1 O1 2_665 . 4_665 50.1(8) ?
O1 Cs1 O1 2_665 . 5_565 47.6(7) ?
O1 Cs1 O1 2_665 . 6_555 111.6(7) ?
O1 Cs1 O1 2_665 . 7_555 131.1(7) ?
O1 Cs1 O1 2_665 . 8_565 131.1(8) ?
O1 Cs1 O1 2_665 . 9_665 68.4(7) ?
O1 Cs1 O1 2_665 . 10_665 89.5(6) ?
O1 Cs1 O1 2_665 . 11_555 178.7(9) ?
O1 Cs1 O1 2_665 . 12_565 87.6(7) ?
O1 Cs1 O1 3_565 . 4_665 111.6(8) ?
O1 Cs1 O1 3_565 . 5_565 50.1(5) ?
O1 Cs1 O1 3_565 . 6_555 47.6(7) ?
O1 Cs1 O1 3_565 . 7_555 131.1(5) ?
O1 Cs1 O1 3_565 . 8_565 68.4(8) ?
O1 Cs1 O1 3_565 . 9_665 131.1(8) ?
O1 Cs1 O1 3_565 . 10_665 178.7(5) ?
O1 Cs1 O1 3_565 . 11_555 87.6(7) ?
O1 Cs1 O1 3_565 . 12_565 89.5(7) ?
O1 Cs1 O1 4_665 . 5_565 91.5(7) ?
O1 Cs1 O1 4_665 . 6_555 91.5(7) ?
O1 Cs1 O1 4_665 . 7_555 87.6(7) ?
O1 Cs1 O1 4_665 . 8_565 178.7(5) ?
O1 Cs1 O1 4_665 . 9_665 89.5(6) ?
O1 Cs1 O1 4_665 . 10_665 68.4(7) ?
O1 Cs1 O1 4_665 . 11_555 131.1(7) ?
O1 Cs1 O1 4_665 . 12_565 131.1(5) ?
O1 Cs1 O1 5_565 . 6_555 91.5(7) ?
O1 Cs1 O1 5_565 . 7_555 178.7(5) ?
O1 Cs1 O1 5_565 . 8_565 89.5(7) ?
O1 Cs1 O1 5_565 . 9_665 87.6(7) ?
O1 Cs1 O1 5_565 . 10_665 131.1(5) ?
O1 Cs1 O1 5_565 . 11_555 131.1(8) ?
O1 Cs1 O1 5_565 . 12_565 68.4(8) ?
O1 Cs1 O1 6_555 . 7_555 89.5(6) ?
O1 Cs1 O1 6_555 . 8_565 87.6(7) ?
O1 Cs1 O1 6_555 . 9_665 178.7(9) ?
O1 Cs1 O1 6_555 . 10_665 131.1(7) ?
O1 Cs1 O1 6_555 . 11_555 68.4(7) ?
O1 Cs1 O1 6_555 . 12_565 131.1(8) ?
O1 Cs1 O1 7_555 . 8_565 91.5(7) ?
O1 Cs1 O1 7_555 . 9_665 91.5(7) ?
O1 Cs1 O1 7_555 . 10_665 47.6(5) ?
O1 Cs1 O1 7_555 . 11_555 50.1(8) ?
O1 Cs1 O1 7_555 . 12_565 111.6(8) ?
O1 Cs1 O1 8_565 . 9_665 91.5(7) ?
O1 Cs1 O1 8_565 . 10_665 111.6(8) ?
O1 Cs1 O1 8_565 . 11_555 47.6(7) ?
O1 Cs1 O1 8_565 . 12_565 50.1(5) ?
O1 Cs1 O1 9_665 . 10_665 50.1(8) ?
O1 Cs1 O1 9_665 . 11_555 111.6(7) ?
O1 Cs1 O1 9_665 . 12_565 47.6(7) ?
O1 Cs1 O1 10_665 . 11_555 91.5(7) ?
O1 Cs1 O1 10_665 . 12_565 91.5(7) ?
O1 Cs1 O1 11_555 . 12_565 91.5(7) ?
Cs1 Mn1 Cs1 . . 1_556 114.08(4) ?
Cs1 Mn1 Cs1 . . 4_665 65.92(4) ?
Cs1 Mn1 Cs1 . . 4_666 180.0(5) ?
Cs1 Mn1 O1 . . . 47.4(7) ?
Cs1 Mn1 O1 . . 4_665 47.4(7) ?
Cs1 Mn1 O1 . . 7_556 132.6(7) ?
Cs1 Mn1 O1 . . 10_666 132.6(7) ?
Cs1 Mn1 O2 . . . 111.7(5) ?
Cs1 Mn1 O2 . . 3_665 111.7(5) ?
Cs1 Mn1 O2 . . 4_665 68.3(5) ?
Cs1 Mn1 O2 . . 6_555 68.3(5) ?
Cs1 Mn1 Cs1 1_556 . 4_665 180.0(5) ?
Cs1 Mn1 Cs1 1_556 . 4_666 65.92(4) ?
Cs1 Mn1 O1 1_556 . . 132.6(7) ?
Cs1 Mn1 O1 1_556 . 4_665 132.6(7) ?
Cs1 Mn1 O1 1_556 . 7_556 47.4(7) ?
Cs1 Mn1 O1 1_556 . 10_666 47.4(7) ?
Cs1 Mn1 O2 1_556 . . 111.7(5) ?
Cs1 Mn1 O2 1_556 . 3_665 111.7(5) ?
Cs1 Mn1 O2 1_556 . 4_665 68.3(5) ?
Cs1 Mn1 O2 1_556 . 6_555 68.3(5) ?
Cs1 Mn1 Cs1 4_665 . 4_666 114.08(4) ?
Cs1 Mn1 O1 4_665 . . 47.4(7) ?
Cs1 Mn1 O1 4_665 . 4_665 47.4(7) ?
Cs1 Mn1 O1 4_665 . 7_556 132.6(7) ?
Cs1 Mn1 O1 4_665 . 10_666 132.6(7) ?
Cs1 Mn1 O2 4_665 . . 68.3(5) ?
Cs1 Mn1 O2 4_665 . 3_665 68.3(5) ?
Cs1 Mn1 O2 4_665 . 4_665 111.7(5) ?
Cs1 Mn1 O2 4_665 . 6_555 111.7(5) ?
Cs1 Mn1 O1 4_666 . . 132.6(7) ?
Cs1 Mn1 O1 4_666 . 4_665 132.6(7) ?
Cs1 Mn1 O1 4_666 . 7_556 47.4(7) ?
Cs1 Mn1 O1 4_666 . 10_666 47.4(7) ?
Cs1 Mn1 O2 4_666 . . 68.3(5) ?
Cs1 Mn1 O2 4_666 . 3_665 68.3(5) ?
Cs1 Mn1 O2 4_666 . 4_665 111.7(5) ?
Cs1 Mn1 O2 4_666 . 6_555 111.7(5) ?
O1 Mn1 O1 . . 4_665 72.4(8) ?
O1 Mn1 O1 . . 7_556 107.6(8) ?
O1 Mn1 O1 . . 10_666 180.0(5) ?
O1 Mn1 O2 . . . 64.4(8) ?
O1 Mn1 O2 . . 3_665 115.6(8) ?
O1 Mn1 O2 . . 4_665 115.6(8) ?
O1 Mn1 O2 . . 6_555 64.4(8) ?
O1 Mn1 O1 4_665 . 7_556 180.0(5) ?
O1 Mn1 O1 4_665 . 10_666 107.6(8) ?
O1 Mn1 O2 4_665 . . 115.6(8) ?
O1 Mn1 O2 4_665 . 3_665 64.4(8) ?
O1 Mn1 O2 4_665 . 4_665 64.4(8) ?
O1 Mn1 O2 4_665 . 6_555 115.6(8) ?
O1 Mn1 O1 7_556 . 10_666 72.4(8) ?
O1 Mn1 O2 7_556 . . 64.4(8) ?
O1 Mn1 O2 7_556 . 3_665 115.6(8) ?
O1 Mn1 O2 7_556 . 4_665 115.6(8) ?
O1 Mn1 O2 7_556 . 6_555 64.4(8) ?
O1 Mn1 O2 10_666 . . 115.6(8) ?
O1 Mn1 O2 10_666 . 3_665 64.4(8) ?
O1 Mn1 O2 10_666 . 4_665 64.4(8) ?
O1 Mn1 O2 10_666 . 6_555 115.6(8) ?
O2 Mn1 O2 . . 3_665 94.2(16) ?
O2 Mn1 O2 . . 4_665 180.0(5) ?
O2 Mn1 O2 . . 6_555 85.8(16) ?
O2 Mn1 O2 3_665 . 4_665 85.8(16) ?
O2 Mn1 O2 3_665 . 6_555 180.0(5) ?
O2 Mn1 O2 4_665 . 6_555 94.2(16) ?
Cs1 O1 Cs1 . . 4_665 92.4(7) ?
Cs1 O1 Mn1 . . . 102.4(8) ?
Cs1 O1 C1 . . . 123.4(19) ?
Cs1 O1 Mn1 4_665 . . 102.4(8) ?
Cs1 O1 C1 4_665 . . 123.4(19) ?
Mn1 O1 C1 . . . 109(2) ?
O1 C1 C1 . . 5_555 119(2) ?
O1 C1 C1 . . 6_555 119(2) ?
C1 C1 C1 5_555 . 6_555 120.0(13) ?
Mn1 O2 Mn1 . . 2_655 145.8(18) ?

loop_
_geom_bond_atom_site_label_1
_geom_bond_atom_site_label_2
_geom_bond_site_symmetry_1
_geom_bond_site_symmetry_2
_geom_bond_distance
_geom_bond_publ_flag
Cs1 Cs1 . 4_565 4.529(6) ?
Cs1 Cs1 . 4_665 4.529(2) ?
Cs1 Cs1 . 4_675 4.529(6) ?
Cs1 Mn1 . 1_554 4.162(4) ?
Cs1 Mn1 . . 4.162(4) ?
Cs1 Mn1 . 2_664 4.162(4) ?
Cs1 Mn1 . 2_665 4.162(4) ?
Cs1 Mn1 . 3_564 4.162(4) ?
Cs1 Mn1 . 3_565 4.162(4) ?
Cs1 O1 . . 3.14(3) ?
Cs1 O1 . 2_665 3.14(2) ?
Cs1 O1 . 3_565 3.14(3) ?
Cs1 O1 . 4_665 3.14(3) ?
Cs1 O1 . 5_565 3.14(3) ?
Cs1 O1 . 6_555 3.14(2) ?
Cs1 O1 . 7_555 3.14(3) ?
Cs1 O1 . 8_565 3.14(3) ?
Cs1 O1 . 9_665 3.14(2) ?
Cs1 O1 . 10_665 3.14(3) ?
Cs1 O1 . 11_555 3.14(2) ?
Cs1 O1 . 12_565 3.14(3) ?
Mn1 O1 . . 2.14(3) ?
Mn1 O1 . 4_665 2.14(3) ?
Mn1 O1 . 7_556 2.14(3) ?
Mn1 O1 . 10_666 2.14(3) ?
Mn1 O2 . . 2.05(2) ?
Mn1 O2 . 3_665 2.05(4) ?
Mn1 O2 . 4_665 2.05(2) ?
Mn1 O2 . 6_555 2.05(4) ?
O1 C1 . . 1.31(2) ?
C1 C1 . 5_555 1.40(4) ?
C1 C1 . 6_555 1.40(4) ?

loop_
_geom_hbond_atom_site_label_D
_geom_hbond_atom_site_label_H
_geom_hbond_atom_site_label_A
_geom_hbond_site_symmetry_D
_geom_hbond_site_symmetry_H
_geom_hbond_site_symmetry_A
_geom_hbond_distance_DH
_geom_hbond_distance_HA
_geom_hbond_distance_DA
_geom_hbond_angle_DHA
_geom_hbond_publ_flag
? ? ? ? ? ? ? ? ? ? ?

loop_
_geom_torsion_atom_site_label_1
_geom_torsion_atom_site_label_2
_geom_torsion_atom_site_label_3
_geom_torsion_atom_site_label_4
_geom_torsion_site_symmetry_1
_geom_torsion_site_symmetry_2
_geom_torsion_site_symmetry_3
_geom_torsion_site_symmetry_4
_geom_torsion
_geom_torsion_publ_flag
? ? ? ? ? ? ? ? ? ?

loop_
_restr_angle_atom_site_label_1
_restr_angle_site_symmetry_1
_restr_angle_atom_site_label_2
_restr_angle_site_symmetry_2
_restr_angle_atom_site_label_3
_restr_angle_site_symmetry_3
_restr_angle_target
_restr_angle_target_weight_param
? ? ? ? ? ? ? ?

loop_
_restr_distance_atom_site_label_1
_restr_distance_site_symmetry_1
_restr_distance_atom_site_label_2
_restr_distance_site_symmetry_2
_restr_distance_target
_restr_distance_target_weight_param
C1 . C1 5_555 1.45 0.005
C1 . O1 . 1.3 0.002

loop_
_restr_equal_angle_atom_site_label_1
_restr_equal_angle_site_symmetry_1
_restr_equal_angle_atom_site_label_2
_restr_equal_angle_site_symmetry_2
_restr_equal_angle_atom_site_label_3
_restr_equal_angle_site_symmetry_3
_restr_equal_angle_class_class_id
_restr_equal_angle_class_target_weight_param
? ? ? ? ? ? ? ?

loop_
_restr_equal_distance_atom_site_label_1
_restr_equal_distance_site_symmetry_1
_restr_equal_distance_atom_site_label_2
_restr_equal_distance_site_symmetry_2
_restr_equal_distance_class_class_id
_restr_equal_distance_class_target_weight_param
? ? ? ? ? ?

loop_
_restr_equal_torsion_atom_site_label_1
_restr_equal_torsion_site_symmetry_1
_restr_equal_torsion_atom_site_label_2
_restr_equal_torsion_site_symmetry_2
_restr_equal_torsion_atom_site_label_3
_restr_equal_torsion_site_symmetry_3
_restr_equal_torsion_atom_site_label_4
_restr_equal_torsion_site_symmetry_4
_restr_equal_torsion_class_class_id
_restr_equal_torsion_class_target_weight_param
? ? ? ? ? ? ? ? ? ?

loop_
_restr_torsion_atom_site_label_1
_restr_torsion_site_symmetry_1
_restr_torsion_atom_site_label_2
_restr_torsion_site_symmetry_2
_restr_torsion_atom_site_label_3
_restr_torsion_site_symmetry_3
_restr_torsion_atom_site_label_4
_restr_torsion_site_symmetry_4
_restr_torsion_angle_target
_restr_torsion_weight_param
? ? ? ? ? ? ? ? ? ?

loop_
_jana_atom_site_adp_c_label
_jana_atom_site_adp_c_type_symbol
_jana_atom_site_adp_c_111
_jana_atom_site_adp_c_112
_jana_atom_site_adp_c_113
_jana_atom_site_adp_c_122
_jana_atom_site_adp_c_123
_jana_atom_site_adp_c_133
_jana_atom_site_adp_c_222
_jana_atom_site_adp_c_223
_jana_atom_site_adp_c_233
_jana_atom_site_adp_c_333
? ? ? ? ? ? ? ? ? ? ? ?

loop_
_jana_atom_site_adp_d_label
_jana_atom_site_adp_d_type_symbol
_jana_atom_site_adp_d_1111
_jana_atom_site_adp_d_1112
_jana_atom_site_adp_d_1113
_jana_atom_site_adp_d_1122
_jana_atom_site_adp_d_1123
_jana_atom_site_adp_d_1133
_jana_atom_site_adp_d_1222
_jana_atom_site_adp_d_1223
_jana_atom_site_adp_d_1233
_jana_atom_site_adp_d_1333
_jana_atom_site_adp_d_2222
_jana_atom_site_adp_d_2223
_jana_atom_site_adp_d_2233
_jana_atom_site_adp_d_2333
_jana_atom_site_adp_d_3333
? ? ? ? ? ? ? ? ? ? ? ? ? ? ? ? ?

loop_
_jana_atom_site_adp_e_label
_jana_atom_site_adp_e_type_symbol
_jana_atom_site_adp_e_11111
_jana_atom_site_adp_e_11112
_jana_atom_site_adp_e_11113
_jana_atom_site_adp_e_11122
_jana_atom_site_adp_e_11123
_jana_atom_site_adp_e_11133
_jana_atom_site_adp_e_11222
_jana_atom_site_adp_e_11223
_jana_atom_site_adp_e_11233
_jana_atom_site_adp_e_11333
_jana_atom_site_adp_e_12222
_jana_atom_site_adp_e_12223
_jana_atom_site_adp_e_12233
_jana_atom_site_adp_e_12333
_jana_atom_site_adp_e_13333
_jana_atom_site_adp_e_22222
_jana_atom_site_adp_e_22223
_jana_atom_site_adp_e_22233
_jana_atom_site_adp_e_22333
_jana_atom_site_adp_e_23333
_jana_atom_site_adp_e_33333
? ? ? ? ? ? ? ? ? ? ? ? ? ? ? ? ? ? ? ? ? ? ?

loop_
_jana_atom_site_adp_f_label
_jana_atom_site_adp_f_type_symbol
_jana_atom_site_adp_f_111111
_jana_atom_site_adp_f_111112
_jana_atom_site_adp_f_111113
_jana_atom_site_adp_f_111122
_jana_atom_site_adp_f_111123
_jana_atom_site_adp_f_111133
_jana_atom_site_adp_f_111222
_jana_atom_site_adp_f_111223
_jana_atom_site_adp_f_111233
_jana_atom_site_adp_f_111333
_jana_atom_site_adp_f_112222
_jana_atom_site_adp_f_112223
_jana_atom_site_adp_f_112233
_jana_atom_site_adp_f_112333
_jana_atom_site_adp_f_113333
_jana_atom_site_adp_f_122222
_jana_atom_site_adp_f_122223
_jana_atom_site_adp_f_122233
_jana_atom_site_adp_f_122333
_jana_atom_site_adp_f_123333
_jana_atom_site_adp_f_133333
_jana_atom_site_adp_f_222222
_jana_atom_site_adp_f_222223
_jana_atom_site_adp_f_222233
_jana_atom_site_adp_f_222333
_jana_atom_site_adp_f_223333
_jana_atom_site_adp_f_233333
_jana_atom_site_adp_f_333333
? ? ? ? ? ? ? ? ? ? ? ? ? ? ? ? ? ? ? ? ? ? ? ? ? ? ? ? ? ?
